data_7216698
loop_
_publ_author_name
'Shigeyuki Yamada'
'Keita Kinoshita'
'Shota Iwama'
'Takashi Yamazaki'
'Toshio Kubota'
'Tomoko Yajima'

_publ_section_title
;
 Development of novel synthetic routes to bis(perfluoroalkyl)-substituted
 anthracene derivatives
;
_journal_issue 19
_journal_name_full 'RSC Advances'
_journal_page_first 6803
_journal_page_last 6806
_journal_paper_doi 10.1039/C3RA40974K
_journal_volume 3
_journal_year 2013
_chemical_formula_moiety 'C24 H12 F6 S2'
_chemical_formula_sum 'C24 H14 F6 S2'
_chemical_formula_weight 480.47
_space_group_crystal_system monoclinic
_space_group_IT_number 15
_space_group_name_Hall '-C 2yc'
_space_group_name_H-M_alt 'C 1 2/c 1'
_symmetry_space_group_name_Hall '-C 2yc'
_symmetry_space_group_name_H-M 'C 1 2/c 1'
_atom_sites_solution_hydrogens geom
_atom_sites_solution_primary direct
_atom_sites_solution_secondary difmap
_audit_creation_date 2012-12-27
_audit_creation_method
;
Olex2 1.2
(compiled Dec 5 2012 16:20:19, GUI svn.r4385)
;
_cell_angle_alpha 90.00
_cell_angle_beta 104.112(4)
_cell_angle_gamma 90.00
_cell_formula_units_Z 4
_cell_length_a 21.785(5)
_cell_length_b 5.4006(13)
_cell_length_c 16.888(4)
_cell_measurement_reflns_used 2104
_cell_measurement_temperature 296(2)
_cell_measurement_theta_max 30.81
_cell_measurement_theta_min 2.49
_cell_volume 1926.9(8)
_computing_data_reduction 'SAINT v7.68A (Bruker, 2009)'
_computing_molecular_graphics
;
O. V. Dolomanov, L. J. Bourhis, R. J. Gildea, J. A. K. Howard and H. Puschmann,
OLEX2: a complete structure solution, refinement and analysis program.
J. Appl. Cryst. (2009). 42, 339-341.
;
_computing_publication_material
;
O. V. Dolomanov, L. J. Bourhis, R. J. Gildea, J. A. K. Howard and H. Puschmann,
OLEX2: a complete structure solution, refinement and analysis program.
J. Appl. Cryst. (2009). 42, 339-341.
;
_computing_structure_refinement
;
XL, G.M. Sheldrick, Acta Cryst.
(2008). A64, 112-122
;
_computing_structure_solution
;
XS, G.M. Sheldrick, Acta Cryst.
(2008). A64, 112-122
;
_diffrn_ambient_temperature 296.15
_diffrn_measured_fraction_theta_full 0.994
_diffrn_measured_fraction_theta_max 0.994
_diffrn_measurement_device_type 'Bruker APEX-II CCD'
_diffrn_measurement_method '\f and \w scans'
_diffrn_radiation_monochromator graphite
_diffrn_radiation_type MoK\a
_diffrn_radiation_wavelength 0.71073
_diffrn_reflns_av_R_equivalents 0.0397
_diffrn_reflns_av_unetI/netI 0.0449
_diffrn_reflns_limit_h_max 19
_diffrn_reflns_limit_h_min -26
_diffrn_reflns_limit_k_max 6
_diffrn_reflns_limit_k_min -6
_diffrn_reflns_limit_l_max 21
_diffrn_reflns_limit_l_min -15
_diffrn_reflns_number 5295
_diffrn_reflns_theta_full 26.37
_diffrn_reflns_theta_max 26.37
_diffrn_reflns_theta_min 1.93
_diffrn_source 'fine-focus sealed tube'
_diffrn_standards_number 0
_exptl_absorpt_coefficient_mu 0.344
_exptl_absorpt_correction_T_max 0.7462
_exptl_absorpt_correction_T_min 0.4680
_exptl_absorpt_correction_type none
_exptl_absorpt_process_details
;
SADABS-2008/1 (Bruker,2008) was used for absorption correction.
wR2(int) was 0.1356 before and 0.0530 after correction.
The Ratio of minimum to maximum transmission is 0.6272.
The \l/2 correction factor is 0.0015.
;
_exptl_crystal_density_diffrn 1.656
_exptl_crystal_density_method 'not measured'
_exptl_crystal_F_000 976
_refine_diff_density_max 0.540
_refine_diff_density_min -0.628
_refine_diff_density_rms 0.069
_refine_ls_extinction_method none
_refine_ls_goodness_of_fit_ref 1.238
_refine_ls_hydrogen_treatment mixed
_refine_ls_matrix_type full
_refine_ls_number_parameters 178
_refine_ls_number_reflns 1955
_refine_ls_number_restraints 0
_refine_ls_restrained_S_all 1.238
_refine_ls_R_factor_all 0.0609
_refine_ls_R_factor_gt 0.0510
_refine_ls_shift/su_max 0.061
_refine_ls_shift/su_mean 0.012
_refine_ls_structure_factor_coef Fsqd
_refine_ls_weighting_details 'calc w=1/[\s^2^(Fo^2^)+(0.1000P)^2^+0.0000P] where P=(Fo^2^+2Fc^2^)/3'
_refine_ls_weighting_scheme calc
_refine_ls_wR_factor_gt 0.1536
_refine_ls_wR_factor_ref 0.1636
_reflns_number_gt 1649
_reflns_number_total 1955
_reflns_threshold_expression >2sigma(I)
_cod_data_source_file c3ra40974k.txt
_cod_data_source_block y_cf3an_thio_3
_cod_database_code 7216698
_olex2_refinement_description
;
1. Fixed Uiso
At 1.2 times of:
H9 of C9, H10 of C10, H11 of C11, H2 of C2, H13 of C13, H1 of C1, H5 of C5
2. Uiso/Uaniso restraints and constraints
Uanis(S2) = Uanis(S1)
Uanis(C14) = Uanis(C12)
Uiso(C2) = Uiso(C13)
3. Others
Sof(S1)=1-Sof(S2)=Sof(C2)=Sof(H2)=1-Sof(S2)=1-Sof(S2)
Sof(F1)=Sof(F2)=Sof(F3)=Sof(C12)=1-Sof(F2)=1-Sof(F2)=1-Sof(F2)=1-Sof(F2)
4.a Aromatic/amide H refined with riding coordinates:
C1(H1), C5(H5), C9(H9), C10(H10), C11(H11), C2(H2), C13(H13)
;

loop_
_space_group_symop_id
_space_group_symop_operation_xyz
1 'x, y, z'
2 '-x, y, -z+1/2'
3 'x+1/2, y+1/2, z'
4 '-x+1/2, y+1/2, -z+1/2'
5 '-x, -y, -z'
6 'x, -y, z-1/2'
7 '-x+1/2, -y+1/2, -z'
8 'x+1/2, -y+1/2, z-1/2'

loop_
_atom_site_label
_atom_site_type_symbol
_atom_site_fract_x
_atom_site_fract_y
_atom_site_fract_z
_atom_site_U_iso_or_equiv
_atom_site_adp_type
_atom_site_occupancy
_atom_site_symmetry_multiplicity
_atom_site_calc_flag
_atom_site_refinement_flags
_atom_site_disorder_assembly
_atom_site_disorder_group
S1 S 0.78228(4) 0.69637(19) 0.91260(6) 0.0320(3) Uani 0.777(2) 1 d P A 1
F1 F 0.8863(8) -0.137(3) 1.1189(10) 0.039(3) Uani 0.402(14) 1 d P A 1
F2 F 0.9575(4) 0.0872(17) 1.1915(6) 0.0306(17) Uani 0.402(14) 1 d P A 1
F3 F 0.8853(6) 0.2560(16) 1.1091(4) 0.047(3) Uani 0.402(14) 1 d P A 1
C1 C 0.78678(11) 1.0540(4) 0.81764(14) 0.0296(6) Uani 1 1 d . . .
H1 H 0.7756 1.1964 0.7865 0.036 Uiso 1 1 calc R A 1
S2 S 0.84556(18) 0.9294(8) 0.8048(3) 0.0320(3) Uani 0.223(2) 1 d P A 2
C3 C 0.84678(10) 0.7057(4) 0.87281(12) 0.0193(5) Uani 1 1 d . . .
C4 C 0.89684(9) 0.5201(4) 0.89373(11) 0.0183(5) Uani 1 1 d . A .
C5 C 0.90341(9) 0.3703(4) 0.96073(11) 0.0178(4) Uani 1 1 d . . .
H5 H 0.8756 0.3919 0.9941 0.021 Uiso 1 1 calc R A .
C6 C 0.95064(9) 0.1832(4) 0.98190(11) 0.0157(4) Uani 1 1 d . A .
C7 C 0.95682(9) 0.0229(4) 1.04970(12) 0.0192(5) Uani 1 1 d . . .
C8 C 0.99508(9) 0.1570(4) 0.93150(11) 0.0164(4) Uani 1 1 d . . .
C9 C 0.98687(9) 0.3188(4) 0.86204(12) 0.0200(5) Uani 1 1 d . A .
H9 H 1.0147 0.3046 0.8284 0.024 Uiso 1 1 calc R . .
C10 C 0.94067(9) 0.4895(4) 0.84374(12) 0.0223(5) Uani 1 1 d . . .
H10 H 0.9372 0.5891 0.7979 0.027 Uiso 1 1 calc R A .
C11 C 0.75262(12) 0.9571(5) 0.86689(16) 0.0356(6) Uani 1 1 d . A .
H11 H 0.7158 1.0298 0.8745 0.043 Uiso 1 1 calc R B 1
C12 C 0.9215(8) 0.063(3) 1.1169(11) 0.0212(16) Uani 0.402(14) 1 d P A 1
C2 C 0.84228(16) 0.9112(7) 0.8193(2) 0.0146(8) Uiso 0.777(2) 1 d P A 1
H2 H 0.8716 0.9480 0.7892 0.017 Uiso 0.777(2) 1 calc PR A 1
C13 C 0.7966(6) 0.757(3) 0.9229(9) 0.0146(8) Uiso 0.223(2) 1 d P A 2
H13 H 0.7933 0.6892 0.9723 0.017 Uiso 0.223(2) 1 calc PR A 2
F2 F 0.8545(3) 0.1446(16) 1.0720(6) 0.068(3) Uani 0.598(14) 1 d P A 2
F3 F 0.9350(5) 0.0958(17) 1.1758(5) 0.064(2) Uani 0.598(14) 1 d P A 2
F5 F 0.8849(5) -0.2095(15) 1.1096(6) 0.0271(14) Uani 0.598(14) 1 d P A 2
C14 C 0.9072(5) 0.017(2) 1.0997(7) 0.0212(16) Uani 0.598(14) 1 d P A 2

loop_
_atom_site_aniso_label
_atom_site_aniso_U_11
_atom_site_aniso_U_22
_atom_site_aniso_U_33
_atom_site_aniso_U_23
_atom_site_aniso_U_13
_atom_site_aniso_U_12
S1 0.0325(6) 0.0366(7) 0.0317(5) 0.0107(4) 0.0170(4) 0.0154(4)
F1 0.036(3) 0.047(7) 0.040(3) -0.006(4) 0.021(2) -0.024(5)
F2 0.047(3) 0.076(4) 0.102(5) 0.067(4) 0.057(3) 0.044(3)
F2 0.054(4) 0.026(3) 0.017(2) -0.001(2) 0.016(3) -0.007(3)
F3 0.089(5) 0.079(4) 0.041(4) -0.038(3) 0.051(4) -0.046(4)
F3 0.065(5) 0.053(4) 0.044(3) 0.025(3) 0.049(3) 0.040(4)
C1 0.0364(12) 0.0203(12) 0.0243(11) -0.0005(8) -0.0076(9) 0.0003(9)
S2 0.0325(6) 0.0366(7) 0.0317(5) 0.0107(4) 0.0170(4) 0.0154(4)
C3 0.0205(10) 0.0211(11) 0.0155(9) -0.0012(8) 0.0027(8) 0.0011(8)
C4 0.0186(10) 0.0210(11) 0.0141(9) -0.0007(8) 0.0019(7) 0.0005(8)
C5 0.0185(9) 0.0210(11) 0.0148(9) -0.0020(8) 0.0055(7) 0.0010(8)
C6 0.0170(9) 0.0186(11) 0.0109(8) -0.0023(7) 0.0021(7) -0.0004(8)
C7 0.0211(10) 0.0224(11) 0.0170(10) 0.0002(8) 0.0104(8) 0.0014(8)
C8 0.0186(9) 0.0185(10) 0.0122(9) -0.0020(7) 0.0040(7) -0.0013(8)
C9 0.0198(10) 0.0277(12) 0.0143(9) 0.0024(8) 0.0074(8) 0.0002(8)
C10 0.0244(11) 0.0268(12) 0.0166(10) 0.0071(8) 0.0068(8) 0.0021(9)
C11 0.0295(12) 0.0377(15) 0.0407(14) -0.0044(11) 0.0109(10) 0.0118(11)
C12 0.026(5) 0.020(5) 0.021(5) 0.002(3) 0.012(3) 0.004(3)
F5 0.0217(18) 0.033(4) 0.029(3) 0.008(2) 0.0099(16) -0.006(2)
C14 0.026(5) 0.020(5) 0.021(5) 0.002(3) 0.012(3) 0.004(3)

loop_
_atom_type_symbol
_atom_type_description
_atom_type_scat_dispersion_real
_atom_type_scat_dispersion_imag
_atom_type_scat_source
C C 0.0033 0.0016 'International Tables Vol C Tables 4.2.6.8 and 6.1.1.4'
H H 0.0000 0.0000 'International Tables Vol C Tables 4.2.6.8 and 6.1.1.4'
F F 0.0171 0.0103 'International Tables Vol C Tables 4.2.6.8 and 6.1.1.4'
S S 0.1246 0.1234 'International Tables Vol C Tables 4.2.6.8 and 6.1.1.4'

loop_
_geom_angle_atom_site_label_1
_geom_angle_atom_site_label_2
_geom_angle_atom_site_label_3
_geom_angle
_geom_angle_site_symmetry_1
C11 S1 C3 93.24(12) .
S2 C1 H1 113.7 .
C11 C1 H1 124.1 .
C11 C1 S2 122.1(3) .
C11 C1 C2 111.7(2) .
C2 C1 H1 124.1 .
C2 C1 S2 10.8(2) .
C1 S2 C3 95.5(2) .
S2 C3 S1 114.79(17) .
C4 C3 S1 121.64(16) .
C4 C3 S2 123.4(2) .
C4 C3 C13 124.9(6) .
C2 C3 S1 109.86(19) .
C2 C3 S2 5.8(2) .
C2 C3 C4 128.5(2) .
C2 C3 C13 104.9(6) .
C13 C3 S1 15.4(5) .
C13 C3 S2 110.5(6) .
C5 C4 C3 121.79(19) .
C5 C4 C10 117.98(19) .
C10 C4 C3 120.23(18) .
C4 C5 H5 118.3 .
C4 C5 C6 123.36(19) .
C6 C5 H5 118.3 .
C5 C6 C8 117.98(18) .
C7 C6 C5 123.87(19) .
C7 C6 C8 118.15(19) .
C6 C7 C12 123.1(8) .
C6 C7 C14 121.4(5) .
C8 C7 C6 121.56(18) 5_757
C8 C7 C12 114.2(7) 5_757
C8 C7 C14 116.7(5) 5_757
C14 C7 C12 16.8(5) .
C7 C8 C6 120.29(18) 5_757
C7 C8 C9 122.74(18) 5_757
C9 C8 C6 116.96(18) .
C8 C9 H9 118.6 .
C10 C9 C8 122.77(18) .
C10 C9 H9 118.6 .
C4 C10 H10 119.5 .
C9 C10 C4 120.92(18) .
C9 C10 H10 119.5 .
S1 C11 H11 123.1 .
C1 C11 S1 113.90(18) .
C1 C11 H11 123.0 .
C1 C11 C13 106.7(6) .
C13 C11 S1 16.0(4) .
C13 C11 H11 128.2 .
F1 C12 C7 107.5(12) .
F2 C12 F1 105.6(17) .
F2 C12 C7 115.6(12) .
F3 C12 F1 108.4(14) .
F3 C12 F2 102.8(11) .
F3 C12 C7 116.2(15) .
C1 C2 H2 124.4 .
C3 C2 C1 111.2(3) .
C3 C2 H2 124.4 .
C3 C13 C11 101.4(9) .
C3 C13 H13 129.3 .
C11 C13 H13 129.3 .
F2 C14 F3 108.7(8) .
F2 C14 C7 117.6(9) .
F3 C14 C7 107.8(6) .
F5 C14 F2 102.2(7) .
F5 C14 F3 105.2(10) .
F5 C14 C7 114.6(9) .

loop_
_geom_bond_atom_site_label_1
_geom_bond_atom_site_label_2
_geom_bond_distance
_geom_bond_site_symmetry_2
S1 C3 1.700(2) .
S1 C11 1.659(3) .
F1 C12 1.331(19) .
F2 C12 1.317(15) .
F2 C14 1.324(11) .
F3 C12 1.295(19) .
F3 C14 1.350(10) .
C1 H1 0.9300 .
C1 S2 1.509(4) .
C1 C11 1.350(4) .
C1 C2 1.429(4) .
S2 C3 1.663(5) .
C3 C4 1.460(3) .
C3 C2 1.419(4) .
C3 C13 1.562(15) .
C4 C5 1.370(3) .
C4 C10 1.430(3) .
C5 H5 0.9300 .
C5 C6 1.424(3) .
C6 C7 1.416(3) .
C6 C8 1.443(3) .
C7 C8 1.407(3) 5_757
C7 C12 1.53(2) .
C7 C14 1.527(12) .
C8 C7 1.407(3) 5_757
C8 C9 1.438(3) .
C9 H9 0.9300 .
C9 C10 1.344(3) .
C10 H10 0.9300 .
C11 H11 0.9300 .
C11 C13 1.592(15) .
C2 H2 0.9300 .
C13 H13 0.9300 .
F5 C14 1.339(12) .
